data_1503078
loop_
_publ_author_name
'Butler, Jeffrey D.'
'Conrad, Wayne E.'
'Lodewyk, Michael W.'
'Fettinger, James C.'
'Tantillo, Dean J.'
'Kurth, Mark J.'

_publ_section_title
;
 Synthesis of substituted chromanones: an organocatalytic
 aldol/oxa-Michael reaction.
;
_journal_issue 15
_journal_name_full 'Organic letters'
_journal_page_first 3410
_journal_page_last 3413
_journal_paper_doi 10.1021/ol101221c
_journal_volume 12
_journal_year 2010
_chemical_formula_moiety 'C14 H16 O2'
_chemical_formula_sum 'C14 H16 O2'
_chemical_formula_weight 216.27
_chemical_name_systematic
; 
 ? 
;
_space_group_IT_number 14
_symmetry_cell_setting monoclinic
_symmetry_space_group_name_Hall '-P 2yn'
_symmetry_space_group_name_H-M 'P 1 21/n 1'
_atom_sites_solution_hydrogens geom
_atom_sites_solution_primary direct
_atom_sites_solution_secondary difmap
_audit_creation_method SHELXL-97
_cell_angle_alpha 90.00
_cell_angle_beta 104.9280(10)
_cell_angle_gamma 90.00
_cell_formula_units_Z 8
_cell_length_a 11.6103(4)
_cell_length_b 9.3464(3)
_cell_length_c 21.5764(8)
_cell_measurement_reflns_used 9988
_cell_measurement_temperature 90(2)
_cell_measurement_theta_max 68.21
_cell_measurement_theta_min 3.96
_cell_volume 2262.33(14)
_computing_cell_refinement 'SAINT (7.68A) (Bruker, 2008)'
_computing_data_collection 'Apex2 (2010-1) (Bruker, 2010)'
_computing_data_reduction 'SAINT (7.68A) (Bruker, 2008)'
_computing_molecular_graphics 'SHELXTL 5.1, XP (Sheldrick, 1994)'
_computing_publication_material SHELXL97
_computing_structure_refinement 'SHELXL-97 (Sheldrick, 2008)'
_computing_structure_solution 'SHELXS-97 (Sheldrick, 2008)'
_diffrn_ambient_temperature 90(2)
_diffrn_measured_fraction_theta_full 0.965
_diffrn_measured_fraction_theta_max 0.965
_diffrn_measurement_device_type 'Bruker APEX-II DUO CCD'
_diffrn_measurement_method '\f and \w scans'
_diffrn_radiation_monochromator graphite
_diffrn_radiation_source 'fine-focus sealed tube'
_diffrn_radiation_type CuK\a
_diffrn_radiation_wavelength 1.54178
_diffrn_reflns_av_R_equivalents 0.0209
_diffrn_reflns_av_sigmaI/netI 0.0240
_diffrn_reflns_limit_h_max 13
_diffrn_reflns_limit_h_min -10
_diffrn_reflns_limit_k_max 11
_diffrn_reflns_limit_k_min -11
_diffrn_reflns_limit_l_max 25
_diffrn_reflns_limit_l_min -25
_diffrn_reflns_number 8716
_diffrn_reflns_theta_full 68.49
_diffrn_reflns_theta_max 68.49
_diffrn_reflns_theta_min 3.96
_exptl_absorpt_coefficient_mu 0.664
_exptl_absorpt_correction_T_max 0.9650
_exptl_absorpt_correction_T_min 0.8495
_exptl_absorpt_correction_type numerical
_exptl_absorpt_process_details 'SADABS 2008/2 (Sheldrick, 2008)'
_exptl_crystal_colour Colourless
_exptl_crystal_density_diffrn 1.270
_exptl_crystal_density_method 'not measured'
_exptl_crystal_description Rod
_exptl_crystal_F_000 928
_exptl_crystal_size_max 0.25
_exptl_crystal_size_mid 0.12
_exptl_crystal_size_min 0.05
_refine_diff_density_max 0.257
_refine_diff_density_min -0.218
_refine_diff_density_rms 0.040
_refine_ls_extinction_coef 0.00081(18)
_refine_ls_extinction_expression Fc^*^=kFc[1+0.001xFc^2^\l^3^/sin(2\q)]^-1/4^
_refine_ls_extinction_method SHELXL
_refine_ls_goodness_of_fit_ref 1.035
_refine_ls_hydrogen_treatment refall
_refine_ls_matrix_type full
_refine_ls_number_parameters 412
_refine_ls_number_reflns 4014
_refine_ls_number_restraints 0
_refine_ls_restrained_S_all 1.035
_refine_ls_R_factor_all 0.0372
_refine_ls_R_factor_gt 0.0353
_refine_ls_shift/su_max 0.000
_refine_ls_shift/su_mean 0.000
_refine_ls_structure_factor_coef Fsqd
_refine_ls_weighting_details 'calc w=1/[\s^2^(Fo^2^)+(0.0470P)^2^+0.8370P] where P=(Fo^2^+2Fc^2^)/3'
_refine_ls_weighting_scheme calc
_refine_ls_wR_factor_gt 0.0922
_refine_ls_wR_factor_ref 0.0937
_reflns_number_gt 3754
_reflns_number_total 4014
_reflns_threshold_expression >2sigma(I)
_cod_data_source_file ol101221c_si_001.cif
_cod_data_source_block jf1930fmi
_cod_depositor_comments
;
The following automatic conversions were performed:

'_symmetry_cell_setting' value 'Monoclinic' changed to 'monoclinic'
according to /home/saulius/struct/CIF-dictionaries/cif_core.dic
dictionary named 'cif_core.dic' version 2.4.2 from
2011-04-26.

'_exptl_absorpt_correction_type' value 'Numerical'
changed to 'numerical' according to
/home/saulius/struct/CIF-dictionaries/cif_core.dic dictionary named
'cif_core.dic' version 2.4.2 from 2011-04-26.

Automatic conversion script
Id: cif_fix_values 1715 2011-07-08 13:25:40Z adriana 
;
_cod_original_sg_symbol_H-M 'P 21/n'
_cod_database_code 1503078

loop_
_symmetry_equiv_pos_as_xyz
'x, y, z'
'-x+1/2, y+1/2, -z+1/2'
'-x, -y, -z'
'x-1/2, -y-1/2, z-1/2'

loop_
_atom_site_label
_atom_site_type_symbol
_atom_site_fract_x
_atom_site_fract_y
_atom_site_fract_z
_atom_site_U_iso_or_equiv
_atom_site_adp_type
_atom_site_occupancy
_atom_site_symmetry_multiplicity
_atom_site_calc_flag
C1 C 0.67868(10) 0.32479(12) 0.12110(5) 0.0191(3) Uani 1 1 d
O1 O 0.77466(7) 0.21900(8) 0.12882(4) 0.0204(2) Uani 1 1 d
C2 C 0.72653(11) 0.43792(13) 0.17230(6) 0.0231(3) Uani 1 1 d
H2A H 0.6823(13) 0.5284(17) 0.1589(7) 0.032(4) Uiso 1 1 d
H2B H 0.8115(13) 0.4543(15) 0.1763(7) 0.025(3) Uiso 1 1 d
C3 C 0.70205(12) 0.38040(15) 0.23448(6) 0.0267(3) Uani 1 1 d
H3A H 0.7780(15) 0.3545(18) 0.2678(8) 0.039(4) Uiso 1 1 d
H3B H 0.6587(15) 0.4513(19) 0.2519(8) 0.043(4) Uiso 1 1 d
C4 C 0.62250(11) 0.24671(13) 0.21606(6) 0.0239(3) Uani 1 1 d
H4 H 0.6739(12) 0.1593(16) 0.2252(7) 0.027(4) Uiso 1 1 d
C5 C 0.57451(10) 0.25961(12) 0.14236(5) 0.0197(3) Uani 1 1 d
H5 H 0.5103(12) 0.3271(15) 0.1318(6) 0.022(3) Uiso 1 1 d
C6 C 0.53306(10) 0.11863(13) 0.11130(5) 0.0212(3) Uani 1 1 d
O6 O 0.42988(7) 0.07831(10) 0.10168(4) 0.0302(2) Uani 1 1 d
C7 C 0.62781(10) 0.02957(13) 0.09645(5) 0.0211(3) Uani 1 1 d
C8 C 0.60530(12) -0.11114(14) 0.07440(6) 0.0271(3) Uani 1 1 d
H8 H 0.5230(14) -0.1450(17) 0.0662(7) 0.036(4) Uiso 1 1 d
C9 C 0.69587(13) -0.19647(14) 0.06447(6) 0.0317(3) Uani 1 1 d
H9 H 0.6764(13) -0.2914(18) 0.0487(7) 0.034(4) Uiso 1 1 d
C10 C 0.81131(12) -0.14210(14) 0.07710(6) 0.0285(3) Uani 1 1 d
H10 H 0.8776(14) -0.2033(17) 0.0704(7) 0.036(4) Uiso 1 1 d
C11 C 0.83576(11) -0.00350(14) 0.09855(6) 0.0242(3) Uani 1 1 d
H11 H 0.9179(13) 0.0342(16) 0.1078(7) 0.030(4) Uiso 1 1 d
C12 C 0.74382(10) 0.08365(12) 0.10769(5) 0.0195(2) Uani 1 1 d
C13 C 0.64785(11) 0.37849(13) 0.05261(6) 0.0233(3) Uani 1 1 d
H13A H 0.7177(14) 0.4261(17) 0.0428(7) 0.035 Uiso 1 1 d
H13B H 0.5835(14) 0.4499(17) 0.0467(7) 0.035 Uiso 1 1 d
H13C H 0.6223(13) 0.2979(18) 0.0223(7) 0.035 Uiso 1 1 d
C14 C 0.52501(15) 0.23486(19) 0.25075(8) 0.0415(4) Uani 1 1 d
H14A H 0.5585(17) 0.228(2) 0.2984(10) 0.062 Uiso 1 1 d
H14B H 0.4777(18) 0.146(2) 0.2363(9) 0.062 Uiso 1 1 d
H14C H 0.4730(18) 0.319(2) 0.2400(9) 0.062 Uiso 1 1 d
C21 C 0.20252(10) 0.82964(12) 0.12154(5) 0.0188(2) Uani 1 1 d
O21 O 0.10929(7) 0.72811(8) 0.12706(4) 0.0197(2) Uani 1 1 d
C22 C 0.20420(11) 0.94271(13) 0.17289(6) 0.0220(3) Uani 1 1 d
H22A H 0.1221(12) 0.9614(15) 0.1761(6) 0.024(3) Uiso 1 1 d
H22B H 0.2353(12) 1.0324(16) 0.1605(6) 0.024(3) Uiso 1 1 d
C23 C 0.28634(11) 0.88405(14) 0.23530(6) 0.0254(3) Uani 1 1 d
H23A H 0.2417(14) 0.8622(18) 0.2684(8) 0.040(4) Uiso 1 1 d
H23B H 0.3494(14) 0.9505(18) 0.2530(7) 0.037(4) Uiso 1 1 d
C24 C 0.34337(11) 0.74590(13) 0.21764(6) 0.0219(3) Uani 1 1 d
H24 H 0.2961(12) 0.6637(16) 0.2257(6) 0.024(3) Uiso 1 1 d
C25 C 0.32478(10) 0.75895(12) 0.14430(5) 0.0188(3) Uani 1 1 d
H25 H 0.3837(12) 0.8241(14) 0.1355(6) 0.019(3) Uiso 1 1 d
C26 C 0.33353(10) 0.61677(12) 0.11325(5) 0.0192(3) Uani 1 1 d
O26 O 0.42693(7) 0.57311(9) 0.10389(4) 0.0254(2) Uani 1 1 d
C27 C 0.22260(10) 0.53174(12) 0.09786(5) 0.0192(2) Uani 1 1 d
C28 C 0.22167(11) 0.38886(13) 0.07776(6) 0.0230(3) Uani 1 1 d
H28 H 0.2953(13) 0.3492(16) 0.0716(7) 0.029(4) Uiso 1 1 d
C29 C 0.11949(12) 0.30727(13) 0.06762(6) 0.0258(3) Uani 1 1 d
H29 H 0.1188(12) 0.2083(17) 0.0538(7) 0.028(4) Uiso 1 1 d
C30 C 0.01575(11) 0.36799(13) 0.07768(6) 0.0243(3) Uani 1 1 d
H30 H -0.0559(13) 0.3096(16) 0.0713(7) 0.029(4) Uiso 1 1 d
C31 C 0.01410(10) 0.50866(13) 0.09670(6) 0.0216(3) Uani 1 1 d
H31 H -0.0597(13) 0.5503(15) 0.1044(7) 0.026(3) Uiso 1 1 d
C32 C 0.11727(10) 0.59151(12) 0.10679(5) 0.0184(2) Uani 1 1 d
C33 C 0.17305(11) 0.88504(13) 0.05331(6) 0.0227(3) Uani 1 1 d
H33A H 0.1707(13) 0.8053(17) 0.0230(7) 0.032(4) Uiso 1 1 d
H33B H 0.2343(13) 0.9551(17) 0.0484(7) 0.032(4) Uiso 1 1 d
H33C H 0.0915(13) 0.9318(16) 0.0416(7) 0.031(4) Uiso 1 1 d
C34 C 0.47229(13) 0.72549(18) 0.25413(7) 0.0364(3) Uani 1 1 d
H34A H 0.5178(13) 0.8042(18) 0.2445(7) 0.030(4) Uiso 1 1 d
H34B H 0.5076(15) 0.635(2) 0.2410(8) 0.048(5) Uiso 1 1 d
H34C H 0.4828(15) 0.7217(19) 0.3033(9) 0.047(5) Uiso 1 1 d

loop_
_atom_site_aniso_label
_atom_site_aniso_U_11
_atom_site_aniso_U_22
_atom_site_aniso_U_33
_atom_site_aniso_U_23
_atom_site_aniso_U_13
_atom_site_aniso_U_12
C1 0.0187(5) 0.0169(6) 0.0220(6) 0.0002(4) 0.0061(4) 0.0011(4)
O1 0.0177(4) 0.0192(4) 0.0245(4) -0.0016(3) 0.0059(3) 0.0006(3)
C2 0.0247(6) 0.0206(6) 0.0244(6) -0.0028(5) 0.0068(5) -0.0016(5)
C3 0.0276(6) 0.0307(7) 0.0228(6) -0.0039(5) 0.0082(5) -0.0012(5)
C4 0.0303(6) 0.0216(6) 0.0219(6) 0.0001(5) 0.0104(5) 0.0018(5)
C5 0.0187(5) 0.0188(6) 0.0226(6) 0.0016(5) 0.0072(5) 0.0023(4)
C6 0.0215(6) 0.0223(6) 0.0201(6) 0.0028(5) 0.0057(4) -0.0019(5)
O6 0.0223(4) 0.0301(5) 0.0390(5) -0.0023(4) 0.0095(4) -0.0064(4)
C7 0.0258(6) 0.0204(6) 0.0177(6) 0.0023(5) 0.0067(5) -0.0005(5)
C8 0.0354(7) 0.0228(6) 0.0252(6) -0.0016(5) 0.0112(5) -0.0054(5)
C9 0.0521(8) 0.0185(6) 0.0278(7) -0.0009(5) 0.0164(6) 0.0012(6)
C10 0.0401(7) 0.0250(6) 0.0240(6) 0.0055(5) 0.0147(5) 0.0112(6)
C11 0.0271(6) 0.0265(6) 0.0205(6) 0.0045(5) 0.0087(5) 0.0064(5)
C12 0.0248(6) 0.0193(6) 0.0146(5) 0.0025(4) 0.0057(4) 0.0014(5)
C13 0.0278(6) 0.0206(6) 0.0223(6) 0.0017(5) 0.0080(5) -0.0004(5)
C14 0.0514(9) 0.0466(9) 0.0353(8) -0.0097(7) 0.0273(7) -0.0181(8)
C21 0.0192(5) 0.0158(5) 0.0219(6) -0.0003(4) 0.0065(4) -0.0023(4)
O21 0.0184(4) 0.0167(4) 0.0256(4) -0.0027(3) 0.0083(3) -0.0010(3)
C22 0.0241(6) 0.0184(6) 0.0240(6) -0.0028(5) 0.0072(5) -0.0003(5)
C23 0.0269(6) 0.0276(7) 0.0213(6) -0.0040(5) 0.0055(5) 0.0001(5)
C24 0.0245(6) 0.0204(6) 0.0196(6) 0.0001(5) 0.0036(5) -0.0019(5)
C25 0.0180(5) 0.0180(6) 0.0210(6) 0.0012(4) 0.0064(4) -0.0017(4)
C26 0.0213(6) 0.0202(6) 0.0164(5) 0.0031(4) 0.0052(4) 0.0028(4)
O26 0.0217(4) 0.0260(5) 0.0307(5) -0.0002(4) 0.0108(4) 0.0041(3)
C27 0.0228(6) 0.0194(6) 0.0157(5) 0.0017(4) 0.0055(4) 0.0016(5)
C28 0.0271(6) 0.0214(6) 0.0207(6) -0.0003(5) 0.0066(5) 0.0032(5)
C29 0.0351(7) 0.0180(6) 0.0236(6) -0.0022(5) 0.0060(5) -0.0015(5)
C30 0.0268(6) 0.0232(6) 0.0218(6) 0.0009(5) 0.0040(5) -0.0065(5)
C31 0.0219(6) 0.0230(6) 0.0203(6) 0.0012(5) 0.0058(5) -0.0009(5)
C32 0.0230(6) 0.0168(5) 0.0156(5) 0.0013(4) 0.0052(4) 0.0005(4)
C33 0.0260(6) 0.0198(6) 0.0209(6) 0.0016(5) 0.0033(5) 0.0000(5)
C34 0.0311(7) 0.0411(9) 0.0306(8) -0.0052(6) -0.0035(6) 0.0087(6)

loop_
_atom_type_symbol
_atom_type_description
_atom_type_scat_dispersion_real
_atom_type_scat_dispersion_imag
_atom_type_scat_source
C C 0.0181 0.0091 'International Tables Vol C Tables 4.2.6.8 and 6.1.1.4'
H H 0.0000 0.0000 'International Tables Vol C Tables 4.2.6.8 and 6.1.1.4'
O O 0.0492 0.0322 'International Tables Vol C Tables 4.2.6.8 and 6.1.1.4'

loop_
_geom_angle_atom_site_label_1
_geom_angle_atom_site_label_2
_geom_angle_atom_site_label_3
_geom_angle
O1 C1 C13 108.42(9)
O1 C1 C5 109.54(9)
C13 C1 C5 114.79(10)
O1 C1 C2 105.10(9)
C13 C1 C2 115.29(10)
C5 C1 C2 103.16(9)
C12 O1 C1 117.51(8)
C1 C2 C3 105.93(10)
C1 C2 H2A 108.3(9)
C3 C2 H2A 110.7(9)
C1 C2 H2B 110.1(8)
C3 C2 H2B 112.7(8)
H2A C2 H2B 109.0(12)
C2 C3 C4 106.92(10)
C2 C3 H3A 112.3(9)
C4 C3 H3A 110.0(9)
C2 C3 H3B 109.3(10)
C4 C3 H3B 108.6(10)
H3A C3 H3B 109.6(13)
C14 C4 C3 113.95(11)
C14 C4 C5 113.36(11)
C3 C4 C5 103.56(9)
C14 C4 H4 109.0(8)
C3 C4 H4 108.9(8)
C5 C4 H4 107.8(8)
C6 C5 C1 113.83(9)
C6 C5 C4 112.31(9)
C1 C5 C4 103.67(9)
C6 C5 H5 109.4(8)
C1 C5 H5 107.1(8)
C4 C5 H5 110.3(8)
O6 C6 C7 122.77(11)
O6 C6 C5 122.31(11)
C7 C6 C5 114.85(10)
C8 C7 C12 119.01(11)
C8 C7 C6 121.21(11)
C12 C7 C6 119.70(10)
C9 C8 C7 120.85(12)
C9 C8 H8 122.2(9)
C7 C8 H8 116.9(9)
C8 C9 C10 119.48(12)
C8 C9 H9 118.2(9)
C10 C9 H9 122.4(9)
C11 C10 C9 120.82(12)
C11 C10 H10 119.1(9)
C9 C10 H10 120.1(9)
C10 C11 C12 119.74(12)
C10 C11 H11 120.5(9)
C12 C11 H11 119.8(9)
O1 C12 C11 116.41(10)
O1 C12 C7 123.50(10)
C11 C12 C7 120.08(11)
C1 C13 H13A 110.8(9)
C1 C13 H13B 109.4(9)
H13A C13 H13B 107.6(12)
C1 C13 H13C 110.3(9)
H13A C13 H13C 108.7(12)
H13B C13 H13C 109.9(12)
C4 C14 H14A 111.7(11)
C4 C14 H14B 109.1(12)
H14A C14 H14B 107.7(16)
C4 C14 H14C 108.5(12)
H14A C14 H14C 110.0(16)
H14B C14 H14C 109.8(16)
O21 C21 C33 108.26(9)
O21 C21 C25 109.76(9)
C33 C21 C25 114.77(9)
O21 C21 C22 105.10(9)
C33 C21 C22 115.21(10)
C25 C21 C22 103.24(9)
C32 O21 C21 117.91(8)
C21 C22 C23 106.13(10)
C21 C22 H22A 109.9(8)
C23 C22 H22A 113.1(8)
C21 C22 H22B 109.4(8)
C23 C22 H22B 110.9(8)
H22A C22 H22B 107.4(11)
C22 C23 C24 106.92(10)
C22 C23 H23A 112.2(9)
C24 C23 H23A 109.8(10)
C22 C23 H23B 110.8(10)
C24 C23 H23B 107.9(10)
H23A C23 H23B 109.1(13)
C34 C24 C23 114.01(11)
C34 C24 C25 113.64(11)
C23 C24 C25 103.37(9)
C34 C24 H24 109.4(8)
C23 C24 H24 108.4(8)
C25 C24 H24 107.7(8)
C26 C25 C21 113.77(9)
C26 C25 C24 112.26(9)
C21 C25 C24 103.66(9)
C26 C25 H25 109.6(8)
C21 C25 H25 108.0(8)
C24 C25 H25 109.3(8)
O26 C26 C27 122.84(11)
O26 C26 C25 122.21(10)
C27 C26 C25 114.89(9)
C32 C27 C28 118.94(11)
C32 C27 C26 119.72(10)
C28 C27 C26 121.24(10)
C29 C28 C27 120.87(11)
C29 C28 H28 121.2(9)
C27 C28 H28 117.9(9)
C28 C29 C30 119.40(11)
C28 C29 H29 120.9(8)
C30 C29 H29 119.7(8)
C31 C30 C29 120.79(11)
C31 C30 H30 119.9(9)
C29 C30 H30 119.3(9)
C30 C31 C32 119.89(11)
C30 C31 H31 120.1(8)
C32 C31 H31 120.0(8)
O21 C32 C31 116.36(10)
O21 C32 C27 123.51(10)
C31 C32 C27 120.10(11)
C21 C33 H33A 110.3(9)
C21 C33 H33B 109.9(9)
H33A C33 H33B 109.0(12)
C21 C33 H33C 110.6(8)
H33A C33 H33C 107.2(12)
H33B C33 H33C 109.7(12)
C24 C34 H34A 108.5(9)
C24 C34 H34B 112.2(10)
H34A C34 H34B 107.2(13)
C24 C34 H34C 112.1(10)
H34A C34 H34C 108.7(13)
H34B C34 H34C 108.0(14)

loop_
_geom_bond_atom_site_label_1
_geom_bond_atom_site_label_2
_geom_bond_distance
C1 O1 1.4668(13)
C1 C13 1.5137(16)
C1 C5 1.5265(15)
C1 C2 1.5266(16)
O1 C12 1.3610(14)
C2 C3 1.5384(17)
C2 H2A 0.993(16)
C2 H2B 0.980(14)
C3 C4 1.5437(17)
C3 H3A 1.013(17)
C3 H3B 0.964(18)
C4 C14 1.5134(18)
C4 C5 1.5483(16)
C4 H4 1.001(15)
C5 C6 1.5004(16)
C5 H5 0.958(14)
C6 O6 1.2215(14)
C6 C7 1.4788(16)
C7 C8 1.4001(17)
C7 C12 1.4001(16)
C8 C9 1.3797(19)
C8 H8 0.979(16)
C9 C10 1.393(2)
C9 H9 0.957(16)
C10 C11 1.3802(19)
C10 H10 0.999(16)
C11 C12 1.3965(16)
C11 H11 0.988(15)
C13 H13A 0.994(16)
C13 H13B 0.986(16)
C13 H13C 0.991(17)
C14 H14A 1.00(2)
C14 H14B 1.00(2)
C14 H14C 0.98(2)
C21 O21 1.4672(13)
C21 C33 1.5143(16)
C21 C25 1.5276(15)
C21 C22 1.5275(16)
O21 C32 1.3605(13)
C22 C23 1.5369(17)
C22 H22A 0.989(14)
C22 H22B 0.977(15)
C23 C24 1.5429(17)
C23 H23A 1.006(17)
C23 H23B 0.961(17)
C24 C34 1.5131(17)
C24 C25 1.5460(16)
C24 H24 0.985(15)
C25 C26 1.5033(16)
C25 H25 0.970(14)
C26 O26 1.2232(14)
C26 C27 1.4765(16)
C27 C32 1.4022(16)
C27 C28 1.4032(17)
C28 C29 1.3795(18)
C28 H28 0.972(15)
C29 C30 1.3981(18)
C29 H29 0.971(15)
C30 C31 1.3788(17)
C30 H30 0.975(15)
C31 C32 1.3955(16)
C31 H31 0.993(14)
C33 H33A 0.988(16)
C33 H33B 0.992(16)
C33 H33C 1.014(15)
C34 H34A 0.959(16)
C34 H34B 1.013(19)
C34 H34C 1.036(18)

loop_
_geom_torsion_atom_site_label_1
_geom_torsion_atom_site_label_2
_geom_torsion_atom_site_label_3
_geom_torsion_atom_site_label_4
_geom_torsion
C13 C1 O1 C12 -80.40(11)
C5 C1 O1 C12 45.56(12)
C2 C1 O1 C12 155.81(9)
O1 C1 C2 C3 -83.79(11)
C13 C1 C2 C3 156.90(10)
C5 C1 C2 C3 30.97(12)
C1 C2 C3 C4 -8.93(13)
C2 C3 C4 C14 -139.88(12)
C2 C3 C4 C5 -16.27(12)
O1 C1 C5 C6 -52.10(12)
C13 C1 C5 C6 70.13(13)
C2 C1 C5 C6 -163.63(9)
O1 C1 C5 C4 70.21(11)
C13 C1 C5 C4 -167.56(10)
C2 C1 C5 C4 -41.32(11)
C14 C4 C5 C6 -77.18(14)
C3 C4 C5 C6 158.83(10)
C14 C4 C5 C1 159.51(11)
C3 C4 C5 C1 35.52(11)
C1 C5 C6 O6 -150.73(11)
C4 C5 C6 O6 91.86(13)
C1 C5 C6 C7 32.33(13)
C4 C5 C6 C7 -85.08(12)
O6 C6 C7 C8 -4.47(18)
C5 C6 C7 C8 172.45(10)
O6 C6 C7 C12 178.89(11)
C5 C6 C7 C12 -4.19(15)
C12 C7 C8 C9 0.73(18)
C6 C7 C8 C9 -175.93(11)
C7 C8 C9 C10 0.56(19)
C8 C9 C10 C11 -0.90(19)
C9 C10 C11 C12 -0.06(18)
C1 O1 C12 C11 162.51(10)
C1 O1 C12 C7 -18.81(15)
C10 C11 C12 O1 -179.91(10)
C10 C11 C12 C7 1.37(17)
C8 C7 C12 O1 179.68(10)
C6 C7 C12 O1 -3.61(17)
C8 C7 C12 C11 -1.69(17)
C6 C7 C12 C11 175.02(10)
C33 C21 O21 C32 81.68(11)
C25 C21 O21 C32 -44.28(12)
C22 C21 O21 C32 -154.70(9)
O21 C21 C22 C23 85.68(11)
C33 C21 C22 C23 -155.26(10)
C25 C21 C22 C23 -29.36(12)
C21 C22 C23 C24 6.70(13)
C22 C23 C24 C34 142.12(12)
C22 C23 C24 C25 18.27(12)
O21 C21 C25 C26 51.53(12)
C33 C21 C25 C26 -70.64(12)
C22 C21 C25 C26 163.17(9)
O21 C21 C25 C24 -70.68(11)
C33 C21 C25 C24 167.15(10)
C22 C21 C25 C24 40.96(11)
C34 C24 C25 C26 76.16(13)
C23 C24 C25 C26 -159.75(10)
C34 C24 C25 C21 -160.64(11)
C23 C24 C25 C21 -36.54(11)
C21 C25 C26 O26 149.38(11)
C24 C25 C26 O26 -93.29(13)
C21 C25 C26 C27 -33.34(13)
C24 C25 C26 C27 83.98(12)
O26 C26 C27 C32 -176.71(10)
C25 C26 C27 C32 6.04(15)
O26 C26 C27 C28 6.91(17)
C25 C26 C27 C28 -170.35(10)
C32 C27 C28 C29 -0.79(17)
C26 C27 C28 C29 175.62(11)
C27 C28 C29 C30 -0.16(18)
C28 C29 C30 C31 0.92(18)
C29 C30 C31 C32 -0.71(18)
C21 O21 C32 C31 -163.69(10)
C21 O21 C32 C27 18.26(15)
C30 C31 C32 O21 -178.38(10)
C30 C31 C32 C27 -0.26(17)
C28 C27 C32 O21 178.97(10)
C26 C27 C32 O21 2.51(17)
C28 C27 C32 C31 1.00(17)
C26 C27 C32 C31 -175.47(10)
